data_7057988
loop_
_publ_author_name
'Zeisel, Lukas'
'Szimhardt, Norbert'
'Wurzenberger, Maximilian H. H.'
'Klap\"otke, Thomas M.'
'Stierstorfer, J\"org'

_publ_section_title
;
 2-Methyl-substituted monotetrazoles in copper(ii) perchlorate complexes:
 manipulating coordination chemistry and derived energetic properties
;
_journal_issue 2
_journal_name_full 'New Journal of Chemistry'
_journal_page_first 609
_journal_paper_doi 10.1039/C8NJ05375H
_journal_volume 43
_journal_year 2019
_chemical_formula_moiety 'C8 H24 Cu N20 O2, C2 H5 N5, 2(Cl O4)'
_chemical_formula_sum 'C10 H29 Cl2 Cu N25 O10'
_chemical_formula_weight 794.02
_chemical_name_common 'diaqua tetrakis(2-methyl--5-aminotetrazolyl) copper(II) diperchlorate'
_chemical_name_systematic
;
diaqua tetrakis(2-methyl--5-aminotetrazolyl) copper(II) diperchlorate
;
_space_group_IT_number 2
_space_group_name_Hall '-P 1'
_space_group_name_H-M_alt 'P -1'
_symmetry_cell_setting triclinic
_symmetry_Int_Tables_number 2
_symmetry_space_group_name_Hall '-P 1'
_symmetry_space_group_name_H-M 'P -1'
_atom_sites_solution_hydrogens mixed
_audit_block_doi 10.5517/ccdc.csd.cc2036cq
_audit_creation_date
;
'Tue Jan 31 19:31:47 2017'
;
_audit_creation_method SHELXL-2013
_audit_update_record
;
2018-11-20 deposited with the CCDC.
2018-11-26 downloaded from the CCDC.
;
_cell_angle_alpha 89.498(4)
_cell_angle_beta 80.568(4)
_cell_angle_gamma 83.990(4)
_cell_formula_units_Z 2
_cell_length_a 10.6159(6)
_cell_length_b 10.7796(5)
_cell_length_c 13.8295(7)
_cell_measurement_reflns_used 3185
_cell_measurement_temperature 173(2)
_cell_measurement_theta_max 30.1910
_cell_measurement_theta_min 4.4110
_cell_volume 1552.55(14)
_computing_cell_refinement
;
CrysAlisPro, Agilent Technologies,
Version 1.171.37.33 (release 27-03-2014 CrysAlis171 .NET)
(compiled Mar 27 2014,17:12:48)
;
_computing_data_collection
;
CrysAlisPro, Agilent Technologies,
Version 1.171.37.33 (release 27-03-2014 CrysAlis171 .NET)
(compiled Mar 27 2014,17:12:48)
;
_computing_data_reduction
;
CrysAlisPro, Agilent Technologies,
Version 1.171.37.33 (release 27-03-2014 CrysAlis171 .NET)
(compiled Mar 27 2014,17:12:48)
;
_computing_molecular_graphics 'Diamond 2'
_computing_publication_material 'WINGX Version 2013.3'
_computing_structure_refinement 'SHELXL-2013 (Sheldrick, 2013)'
_computing_structure_solution SIR-92
_diffrn_ambient_temperature 173(2)
_diffrn_detector 'CCD plate'
_diffrn_detector_area_resol_mean 15.9809
_diffrn_detector_type Sapphire3
_diffrn_measured_fraction_theta_full 0.995
_diffrn_measured_fraction_theta_max 0.996
_diffrn_measurement_details
;
#__ type_ start__ end____ width___ exp.time_
  1 omega -111.00  -84.00   1.0000   15.0000
omega____ theta____ kappa____ phi______ frames
    -      -28.6994  179.0000  -60.0000 27

#__ type_ start__ end____ width___ exp.time_
  2 omega  -74.00  -29.00   1.0000   15.0000
omega____ theta____ kappa____ phi______ frames
    -      -28.6994  -38.0000  150.0000 45

#__ type_ start__ end____ width___ exp.time_
  3 omega   21.00   96.00   1.0000   15.0000
omega____ theta____ kappa____ phi______ frames
    -       29.7932   57.0000   60.0000 75

#__ type_ start__ end____ width___ exp.time_
  4 omega   34.00   85.00   1.0000   15.0000
omega____ theta____ kappa____ phi______ frames
    -       29.7932   57.0000    0.0000 51

#__ type_ start__ end____ width___ exp.time_
  5 omega  -22.00   75.00   1.0000   15.0000
omega____ theta____ kappa____ phi______ frames
    -       29.7932  -99.0000  -90.0000 97

#__ type_ start__ end____ width___ exp.time_
  6 omega   -2.00   89.00   1.0000   15.0000
omega____ theta____ kappa____ phi______ frames
    -       29.7932   38.0000 -180.0000 91

#__ type_ start__ end____ width___ exp.time_
  7 omega   34.00   75.00   1.0000   15.0000
omega____ theta____ kappa____ phi______ frames
    -       29.7932  179.0000   30.0000 41

#__ type_ start__ end____ width___ exp.time_
  8 omega   33.00   69.00   1.0000   15.0000
omega____ theta____ kappa____ phi______ frames
    -       29.7932  -99.0000  150.0000 36

;
_diffrn_measurement_device 'four-circle diffractometer'
_diffrn_measurement_device_type 'Xcalibur, Sapphire3'
_diffrn_measurement_method '\w scans'
_diffrn_orient_matrix_UB_11 0.0164428000
_diffrn_orient_matrix_UB_12 -0.0641714000
_diffrn_orient_matrix_UB_13 0.0085772000
_diffrn_orient_matrix_UB_21 0.0331174000
_diffrn_orient_matrix_UB_22 -0.0072550000
_diffrn_orient_matrix_UB_23 -0.0488307000
_diffrn_orient_matrix_UB_31 0.0571936000
_diffrn_orient_matrix_UB_32 0.0144012000
_diffrn_orient_matrix_UB_33 0.0156638000
_diffrn_radiation_monochromator graphite
_diffrn_radiation_probe x-ray
_diffrn_radiation_type MoK\a
_diffrn_radiation_wavelength 0.71073
_diffrn_reflns_av_R_equivalents 0.0322
_diffrn_reflns_av_sigmaI/netI 0.0721
_diffrn_reflns_av_unetI/netI 0.0518
_diffrn_reflns_Laue_measured_fraction_full 0.995
_diffrn_reflns_Laue_measured_fraction_max 0.996
_diffrn_reflns_limit_h_max 13
_diffrn_reflns_limit_h_min -13
_diffrn_reflns_limit_k_max 12
_diffrn_reflns_limit_k_min -13
_diffrn_reflns_limit_l_max 17
_diffrn_reflns_limit_l_min -14
_diffrn_reflns_number 11962
_diffrn_reflns_point_group_measured_fraction_full 0.995
_diffrn_reflns_point_group_measured_fraction_max 0.996
_diffrn_reflns_theta_full 25.242
_diffrn_reflns_theta_max 25.999
_diffrn_reflns_theta_min 4.172
_diffrn_source 'Enhance (Mo) X-ray Source'
_exptl_absorpt_coefficient_mu 0.964
_exptl_absorpt_correction_T_max 1.00000
_exptl_absorpt_correction_T_min 0.98531
_exptl_absorpt_correction_type multi-scan
_exptl_absorpt_process_details
;
CrysAlisPro, Agilent Technologies,
Version 1.171.37.33 (release 27-03-2014 CrysAlis171 .NET)
(compiled Mar 27 2014,17:12:48)
Empirical absorption correction using spherical harmonics,
 implemented in SCALE3 ABSPACK scaling algorithm.
;
_exptl_crystal_colour blue
_exptl_crystal_density_diffrn 1.699
_exptl_crystal_description block
_exptl_crystal_F_000 814
_exptl_crystal_size_max 0.420
_exptl_crystal_size_mid 0.280
_exptl_crystal_size_min 0.110
_refine_diff_density_max 0.461
_refine_diff_density_min -0.287
_refine_diff_density_rms 0.068
_refine_ls_extinction_method none
_refine_ls_goodness_of_fit_ref 1.033
_refine_ls_hydrogen_treatment mixed
_refine_ls_matrix_type full
_refine_ls_number_parameters 494
_refine_ls_number_reflns 6072
_refine_ls_number_restraints 0
_refine_ls_restrained_S_all 1.033
_refine_ls_R_factor_all 0.0576
_refine_ls_R_factor_gt 0.0386
_refine_ls_shift/su_max 0.001
_refine_ls_shift/su_mean 0.000
_refine_ls_structure_factor_coef Fsqd
_refine_ls_weighting_details 'w=1/[\s^2^(Fo^2^)+(0.0439P)^2^+0.2238P] where P=(Fo^2^+2Fc^2^)/3'
_refine_ls_weighting_scheme calc
_refine_ls_wR_factor_gt 0.0880
_refine_ls_wR_factor_ref 0.0976
_reflns_Friedel_coverage 0.000
_reflns_number_gt 4695
_reflns_number_total 6072
_reflns_threshold_expression 'I > 2\s(I)'
_cod_data_source_file c8nj05375h2.cif
_cod_data_source_block mx046
_cod_depositor_comments 'Adding full bibliography for 7057985--7057989.cif.'
_cod_database_code 7057988
_shelx_space_group_comment
;
The symmetry employed for this shelxl refinement is uniquely defined
by the following loop, which should always be used as a source of
symmetry information in preference to the above space-group names.
They are only intended as comments.
;
_shelx_estimated_absorpt_t_min 0.688
_shelx_estimated_absorpt_t_max 0.901
_shelxl_version_number 2013-4

loop_
_space_group_symop_operation_xyz
'x, y, z'
'-x, -y, -z'

loop_
_atom_site_label
_atom_site_type_symbol
_atom_site_fract_x
_atom_site_fract_y
_atom_site_fract_z
_atom_site_U_iso_or_equiv
_atom_site_adp_type
_atom_site_occupancy
_atom_site_site_symmetry_order
_atom_site_calc_flag
_atom_site_refinement_flags_posn
_atom_site_refinement_flags_adp
Cu01 Cu 0.14013(3) 0.76213(3) 0.17295(2) 0.02070(10) Uani 1 1 d . .
O1 O 0.2748(2) 0.8712(2) 0.05378(17) 0.0290(5) Uani 1 1 d . .
O2 O 0.0197(2) 0.6455(2) 0.30887(16) 0.0286(5) Uani 1 1 d . .
N1 N -0.0209(2) 0.8631(2) 0.14802(16) 0.0235(5) Uani 1 1 d . .
N2 N -0.1237(2) 0.8002(2) 0.14797(16) 0.0256(5) Uani 1 1 d . .
N3 N -0.2133(2) 0.8815(2) 0.12816(17) 0.0268(5) Uani 1 1 d . .
N4 N -0.1799(2) 0.9971(2) 0.11558(18) 0.0312(6) Uani 1 1 d . .
N5 N 0.0193(3) 1.0749(3) 0.1170(3) 0.0417(8) Uani 1 1 d . .
N6 N 0.2860(2) 0.8957(2) 0.28910(16) 0.0228(5) Uani 1 1 d . .
N7 N 0.1654(2) 0.8787(2) 0.27853(15) 0.0201(5) Uani 1 1 d . .
N8 N 0.2742(2) 0.9578(2) 0.37032(16) 0.0236(5) Uani 1 1 d . .
N9 N 0.1541(2) 0.9846(2) 0.41669(17) 0.0256(5) Uani 1 1 d . .
N10 N -0.0415(2) 0.9371(3) 0.3727(2) 0.0285(6) Uani 1 1 d . .
N11 N 0.1233(2) 0.6331(2) 0.07204(16) 0.0220(5) Uani 1 1 d . .
N12 N 0.1420(2) 0.6581(2) -0.02374(16) 0.0254(5) Uani 1 1 d . .
N13 N 0.1652(2) 0.5496(2) -0.06685(16) 0.0248(5) Uani 1 1 d . .
N14 N 0.1626(2) 0.4518(2) -0.00801(17) 0.0285(5) Uani 1 1 d . .
N15 N 0.1160(3) 0.4453(3) 0.1651(2) 0.0336(6) Uani 1 1 d . .
N16 N 0.2947(2) 0.6533(2) 0.19994(15) 0.0200(5) Uani 1 1 d . .
N17 N 0.4025(2) 0.5340(2) 0.28195(17) 0.0243(5) Uani 1 1 d . .
N18 N 0.4751(2) 0.5287(2) 0.19378(17) 0.0258(5) Uani 1 1 d . .
N19 N 0.2959(2) 0.6062(2) 0.28951(16) 0.0247(5) Uani 1 1 d . .
N20 N 0.4328(3) 0.6285(3) 0.04645(19) 0.0311(6) Uani 1 1 d . .
C1 C -0.0579(3) 0.9827(3) 0.1281(2) 0.0273(6) Uani 1 1 d . .
C2 C -0.3426(3) 0.8493(3) 0.1226(2) 0.0399(8) Uani 1 1 d . .
H2A H -0.3619 0.8665 0.0566 0.060 Uiso 1 1 calc R U
H2B H -0.4052 0.8993 0.1706 0.060 Uiso 1 1 calc R U
H2C H -0.3471 0.7605 0.1369 0.060 Uiso 1 1 calc R U
C3 C 0.3855(3) 0.9919(3) 0.4094(2) 0.0343(7) Uani 1 1 d . .
H3A H 0.4631 0.9725 0.3606 0.051 Uiso 1 1 calc R U
H3B H 0.3940 0.9448 0.4693 0.051 Uiso 1 1 calc R U
H3C H 0.3743 1.0814 0.4245 0.051 Uiso 1 1 calc R U
C4 C 0.0869(3) 0.9329(2) 0.35729(19) 0.0221(6) Uani 1 1 d . .
C5 C 0.4045(2) 0.6056(2) 0.1433(2) 0.0210(6) Uani 1 1 d . .
C6 C 0.4378(3) 0.4615(3) 0.3650(2) 0.0371(8) Uani 1 1 d . .
H6A H 0.3733 0.4824 0.4233 0.056 Uiso 1 1 calc R U
H6B H 0.5218 0.4813 0.3772 0.056 Uiso 1 1 calc R U
H6C H 0.4419 0.3723 0.3501 0.056 Uiso 1 1 calc R U
C7 C 0.1977(3) 0.5341(3) -0.1732(2) 0.0350(7) Uani 1 1 d . .
H7A H 0.1550 0.6043 -0.2051 0.053 Uiso 1 1 calc R U
H7B H 0.1689 0.4560 -0.1928 0.053 Uiso 1 1 calc R U
H7C H 0.2909 0.5316 -0.1930 0.053 Uiso 1 1 calc R U
C8 C 0.1352(3) 0.5071(3) 0.0804(2) 0.0240(6) Uani 1 1 d . .
N21 N 0.0909(3) 0.6772(3) 0.5054(2) 0.0430(7) Uani 1 1 d . .
N22 N 0.2041(3) 0.7111(3) 0.5190(2) 0.0456(7) Uani 1 1 d . .
N23 N 0.1858(3) 0.7520(2) 0.60934(19) 0.0360(6) Uani 1 1 d . .
N24 N 0.0673(3) 0.7479(2) 0.65843(19) 0.0372(6) Uani 1 1 d . .
N25 N -0.1137(3) 0.6731(3) 0.6058(3) 0.0452(8) Uani 1 1 d . .
C9 C 0.0104(3) 0.7001(3) 0.5899(2) 0.0322(7) Uani 1 1 d . .
C10 C 0.2866(3) 0.8058(4) 0.6509(3) 0.0485(9) Uani 1 1 d . .
H10A H 0.3690 0.7874 0.6074 0.073 Uiso 1 1 calc R U
H10B H 0.2925 0.7695 0.7155 0.073 Uiso 1 1 calc R U
H10C H 0.2657 0.8963 0.6577 0.073 Uiso 1 1 calc R U
Cl1 Cl 0.37251(7) 0.17469(7) 0.16341(5) 0.03044(17) Uani 1 1 d . .
O3 O 0.4164(2) 0.0664(2) 0.10243(17) 0.0435(6) Uani 1 1 d . .
O4 O 0.4510(3) 0.1811(3) 0.2358(2) 0.0794(10) Uani 1 1 d . .
O5 O 0.2425(2) 0.1655(2) 0.2100(2) 0.0534(7) Uani 1 1 d . .
O6 O 0.3753(3) 0.2841(2) 0.10585(19) 0.0574(7) Uani 1 1 d . .
Cl2 Cl 0.33892(6) 0.26923(7) 0.60518(5) 0.02800(17) Uani 1 1 d . .
O7 O 0.2366(3) 0.3645(3) 0.5955(2) 0.0788(9) Uani 1 1 d . .
O8 O 0.4039(3) 0.3075(3) 0.6789(2) 0.0757(10) Uani 1 1 d . .
O9 O 0.2899(2) 0.1536(2) 0.63382(17) 0.0463(6) Uani 1 1 d . .
O10 O 0.4251(2) 0.2567(2) 0.51567(17) 0.0536(7) Uani 1 1 d . .
H15B H 0.101(3) 0.483(3) 0.217(2) 0.027(9) Uiso 1 1 d . .
H102 H -0.077(3) 0.957(3) 0.430(3) 0.031(9) Uiso 1 1 d . .
H5A H 0.077(3) 1.069(3) 0.140(2) 0.020(9) Uiso 1 1 d . .
H11 H 0.251(3) 0.894(3) 0.012(2) 0.014(8) Uiso 1 1 d . .
H101 H -0.072(3) 0.887(3) 0.351(2) 0.022(9) Uiso 1 1 d . .
H22 H 0.049(4) 0.644(4) 0.354(3) 0.057(14) Uiso 1 1 d . .
H15A H 0.147(4) 0.368(4) 0.164(3) 0.053(11) Uiso 1 1 d . .
H12 H 0.310(3) 0.928(3) 0.077(3) 0.049(11) Uiso 1 1 d . .
H5B H -0.017(4) 1.144(4) 0.120(3) 0.063(14) Uiso 1 1 d . .
H21 H -0.053(3) 0.633(3) 0.325(2) 0.031(9) Uiso 1 1 d . .
H20A H 0.506(3) 0.610(3) 0.022(2) 0.024(8) Uiso 1 1 d . .
H20B H 0.405(3) 0.694(3) 0.029(2) 0.027(9) Uiso 1 1 d . .
H25A H -0.140(3) 0.659(3) 0.559(3) 0.041(12) Uiso 1 1 d . .
H25B H -0.156(4) 0.715(3) 0.645(3) 0.042(12) Uiso 1 1 d . .

loop_
_atom_site_aniso_label
_atom_site_aniso_U_11
_atom_site_aniso_U_22
_atom_site_aniso_U_33
_atom_site_aniso_U_23
_atom_site_aniso_U_13
_atom_site_aniso_U_12
Cu01 0.02039(18) 0.02318(18) 0.01799(17) -0.00553(13) -0.00523(14) 0.00392(13)
O1 0.0348(12) 0.0303(12) 0.0239(12) 0.0065(10) -0.0105(10) -0.0042(10)
O2 0.0228(12) 0.0375(12) 0.0249(12) -0.0020(10) -0.0024(10) -0.0020(10)
N1 0.0259(12) 0.0257(12) 0.0189(11) -0.0047(10) -0.0056(10) 0.0008(10)
N2 0.0243(12) 0.0298(13) 0.0233(12) -0.0012(10) -0.0094(11) 0.0028(10)
N3 0.0252(13) 0.0310(13) 0.0236(12) 0.0040(11) -0.0064(11) 0.0031(11)
N4 0.0283(13) 0.0310(13) 0.0317(14) 0.0041(11) -0.0046(12) 0.0079(11)
N5 0.0347(17) 0.0270(16) 0.063(2) -0.0019(15) -0.0092(17) 0.0022(14)
N6 0.0217(12) 0.0262(12) 0.0203(11) -0.0022(10) -0.0035(10) -0.0012(10)
N7 0.0197(11) 0.0230(11) 0.0173(11) -0.0022(9) -0.0037(10) -0.0004(9)
N8 0.0222(12) 0.0278(12) 0.0212(12) -0.0055(10) -0.0045(10) -0.0031(10)
N9 0.0240(12) 0.0306(13) 0.0218(12) -0.0068(10) -0.0029(10) -0.0009(10)
N10 0.0227(13) 0.0383(15) 0.0236(14) -0.0157(12) 0.0000(12) -0.0036(12)
N11 0.0211(12) 0.0252(12) 0.0195(11) -0.0020(10) -0.0063(10) 0.0032(10)
N12 0.0252(12) 0.0308(13) 0.0209(12) -0.0030(10) -0.0067(10) -0.0009(10)
N13 0.0231(12) 0.0295(13) 0.0209(12) -0.0078(10) -0.0045(10) 0.0035(10)
N14 0.0302(13) 0.0288(13) 0.0266(13) -0.0061(11) -0.0085(11) 0.0034(11)
N15 0.0457(17) 0.0261(15) 0.0262(15) -0.0020(12) -0.0012(13) 0.0018(13)
N16 0.0193(11) 0.0239(11) 0.0159(11) -0.0023(9) -0.0024(9) 0.0010(9)
N17 0.0226(12) 0.0247(12) 0.0258(12) 0.0015(10) -0.0071(10) 0.0006(10)
N18 0.0207(12) 0.0259(12) 0.0296(13) -0.0039(10) -0.0048(11) 0.0042(10)
N19 0.0214(12) 0.0297(13) 0.0226(12) 0.0014(10) -0.0045(10) -0.0002(10)
N20 0.0270(15) 0.0359(16) 0.0248(14) -0.0017(12) 0.0067(12) 0.0053(13)
C1 0.0305(16) 0.0280(15) 0.0213(14) -0.0023(12) -0.0029(13) 0.0044(13)
C2 0.0249(16) 0.054(2) 0.0418(19) 0.0105(17) -0.0108(15) -0.0026(15)
C3 0.0261(15) 0.0463(18) 0.0336(17) -0.0081(15) -0.0113(14) -0.0075(14)
C4 0.0269(15) 0.0220(13) 0.0165(13) -0.0048(11) -0.0018(12) -0.0007(12)
C5 0.0175(13) 0.0209(13) 0.0243(14) -0.0049(11) -0.0011(12) -0.0033(11)
C6 0.0400(18) 0.0371(17) 0.0352(17) 0.0096(15) -0.0139(15) 0.0031(15)
C7 0.0350(17) 0.0487(19) 0.0203(14) -0.0089(14) -0.0060(14) 0.0037(15)
C8 0.0198(14) 0.0257(14) 0.0265(15) -0.0066(12) -0.0057(12) 0.0013(12)
N21 0.0388(16) 0.0595(18) 0.0297(14) -0.0039(14) -0.0021(13) -0.0057(14)
N22 0.0403(16) 0.0615(19) 0.0323(15) -0.0045(14) -0.0010(14) 0.0007(15)
N23 0.0344(15) 0.0412(15) 0.0304(14) 0.0008(12) -0.0035(12) 0.0018(12)
N24 0.0369(15) 0.0415(15) 0.0301(14) -0.0004(12) 0.0006(13) -0.0002(13)
N25 0.0406(19) 0.053(2) 0.0392(19) -0.0084(17) 0.0007(17) -0.0056(16)
C9 0.0343(17) 0.0323(16) 0.0273(16) 0.0029(13) 0.0000(14) 0.0001(14)
C10 0.0391(19) 0.055(2) 0.052(2) 0.0021(19) -0.0098(18) -0.0058(17)
Cl1 0.0340(4) 0.0294(4) 0.0264(4) -0.0010(3) 0.0007(3) -0.0050(3)
O3 0.0419(13) 0.0380(12) 0.0460(14) -0.0117(11) 0.0034(12) 0.0015(11)
O4 0.097(2) 0.092(2) 0.0641(19) -0.0067(17) -0.0483(19) -0.0205(19)
O5 0.0433(14) 0.0434(14) 0.0644(16) -0.0025(13) 0.0193(13) -0.0069(12)
O6 0.0663(17) 0.0390(14) 0.0570(16) 0.0163(12) 0.0158(14) -0.0019(13)
Cl2 0.0241(3) 0.0354(4) 0.0241(3) -0.0016(3) -0.0012(3) -0.0054(3)
O7 0.0420(16) 0.083(2) 0.096(2) 0.0302(19) 0.0128(16) 0.0218(15)
O8 0.113(2) 0.083(2) 0.0506(16) 0.0084(15) -0.0416(17) -0.058(2)
O9 0.0485(14) 0.0467(14) 0.0448(14) 0.0002(12) 0.0023(12) -0.0253(12)
O10 0.0599(16) 0.0484(14) 0.0396(13) 0.0045(12) 0.0251(12) 0.0011(13)

loop_
_atom_type_symbol
_atom_type_description
_atom_type_scat_dispersion_real
_atom_type_scat_dispersion_imag
_atom_type_scat_source
C C 0.0033 0.0016 'International Tables Vol C Tables 4.2.6.8 and 6.1.1.4'
Cl Cl 0.1484 0.1585 'International Tables Vol C Tables 4.2.6.8 and 6.1.1.4'
Cu Cu 0.3201 1.2651 'International Tables Vol C Tables 4.2.6.8 and 6.1.1.4'
N N 0.0061 0.0033 'International Tables Vol C Tables 4.2.6.8 and 6.1.1.4'
O O 0.0106 0.0060 'International Tables Vol C Tables 4.2.6.8 and 6.1.1.4'
H H 0.0000 0.0000 'International Tables Vol C Tables 4.2.6.8 and 6.1.1.4'

loop_
_geom_angle_atom_site_label_1
_geom_angle_atom_site_label_2
_geom_angle_atom_site_label_3
_geom_angle
N16 Cu01 N7 88.70(9)
N16 Cu01 N1 176.70(9)
N7 Cu01 N1 92.89(9)
N16 Cu01 N11 86.82(8)
N7 Cu01 N11 175.15(9)
N1 Cu01 N11 91.50(9)
N16 Cu01 O1 89.49(8)
N7 Cu01 O1 90.69(9)
N1 Cu01 O1 93.38(8)
N11 Cu01 O1 91.12(9)
Cu01 O1 H11 119(2)
Cu01 O1 H12 115(3)
H11 O1 H12 108(3)
H22 O2 H21 107(4)
N2 N1 C1 106.5(2)
N2 N1 Cu01 116.16(17)
C1 N1 Cu01 137.32(19)
N3 N2 N1 105.5(2)
N2 N3 N4 114.7(2)
N2 N3 C2 122.3(2)
N4 N3 C2 123.0(2)
C1 N4 N3 102.2(2)
C1 N5 H5A 119(2)
C1 N5 H5B 115(3)
H5A N5 H5B 114(4)
N8 N6 N7 105.0(2)
N6 N7 C4 106.8(2)
N6 N7 Cu01 118.34(17)
C4 N7 Cu01 133.73(17)
N6 N8 N9 115.4(2)
N6 N8 C3 121.8(2)
N9 N8 C3 122.8(2)
N8 N9 C4 101.9(2)
C4 N10 H102 115(2)
C4 N10 H101 119(2)
H102 N10 H101 113(3)
N12 N11 C8 106.9(2)
N12 N11 Cu01 121.51(17)
C8 N11 Cu01 128.20(18)
N13 N12 N11 104.9(2)
N12 N13 N14 115.8(2)
N12 N13 C7 123.0(2)
N14 N13 C7 121.2(2)
N13 N14 C8 101.5(2)
C8 N15 H15B 120(2)
C8 N15 H15A 117(3)
H15B N15 H15A 119(3)
N19 N16 C5 106.9(2)
N19 N16 Cu01 119.34(17)
C5 N16 Cu01 133.56(18)
N19 N17 N18 115.6(2)
N19 N17 C6 121.5(2)
N18 N17 C6 122.9(2)
C5 N18 N17 101.5(2)
N17 N19 N16 104.7(2)
C5 N20 H20A 116(2)
C5 N20 H20B 116(2)
H20A N20 H20B 112(3)
N4 C1 N5 123.8(3)
N4 C1 N1 111.0(2)
N5 C1 N1 125.0(3)
N3 C2 H2A 109.5
N3 C2 H2B 109.5
H2A C2 H2B 109.5
N3 C2 H2C 109.5
H2A C2 H2C 109.5
H2B C2 H2C 109.5
N8 C3 H3A 109.5
N8 C3 H3B 109.5
H3A C3 H3B 109.5
N8 C3 H3C 109.5
H3A C3 H3C 109.5
H3B C3 H3C 109.5
N9 C4 N10 124.2(3)
N9 C4 N7 110.9(2)
N10 C4 N7 124.8(2)
N18 C5 N16 111.3(2)
N18 C5 N20 125.4(3)
N16 C5 N20 123.2(3)
N17 C6 H6A 109.5
N17 C6 H6B 109.5
H6A C6 H6B 109.5
N17 C6 H6C 109.5
H6A C6 H6C 109.5
H6B C6 H6C 109.5
N13 C7 H7A 109.5
N13 C7 H7B 109.5
H7A C7 H7B 109.5
N13 C7 H7C 109.5
H7A C7 H7C 109.5
H7B C7 H7C 109.5
N15 C8 N14 124.1(3)
N15 C8 N11 124.9(3)
N14 C8 N11 110.9(2)
N22 N21 C9 106.6(3)
N23 N22 N21 105.2(3)
N22 N23 N24 115.1(3)
N22 N23 C10 121.9(3)
N24 N23 C10 122.8(3)
N23 N24 C9 100.8(2)
C9 N25 H25A 114(3)
C9 N25 H25B 113(3)
H25A N25 H25B 119(4)
N24 C9 N21 112.3(3)
N24 C9 N25 123.7(3)
N21 C9 N25 123.9(3)
N23 C10 H10A 109.5
N23 C10 H10B 109.5
H10A C10 H10B 109.5
N23 C10 H10C 109.5
H10A C10 H10C 109.5
H10B C10 H10C 109.5
O4 Cl1 O6 109.95(18)
O4 Cl1 O5 109.30(18)
O6 Cl1 O5 108.64(16)
O4 Cl1 O3 109.76(18)
O6 Cl1 O3 110.20(15)
O5 Cl1 O3 108.97(14)
O8 Cl2 O10 109.10(18)
O8 Cl2 O9 108.38(15)
O10 Cl2 O9 111.25(15)
O8 Cl2 O7 107.9(2)
O10 Cl2 O7 109.08(17)
O9 Cl2 O7 111.06(16)

loop_
_geom_bond_atom_site_label_1
_geom_bond_atom_site_label_2
_geom_bond_distance
Cu01 N16 2.000(2)
Cu01 N7 2.003(2)
Cu01 N1 2.006(2)
Cu01 N11 2.020(2)
Cu01 O1 2.385(2)
O1 H11 0.71(3)
O1 H12 0.84(4)
O2 H22 0.74(4)
O2 H21 0.79(3)
N1 N2 1.343(3)
N1 C1 1.347(3)
N2 N3 1.286(3)
N3 N4 1.333(3)
N3 C2 1.464(3)
N4 C1 1.328(4)
N5 C1 1.346(4)
N5 H5A 0.73(3)
N5 H5B 0.80(4)
N6 N8 1.294(3)
N6 N7 1.343(3)
N7 C4 1.354(3)
N8 N9 1.333(3)
N8 C3 1.459(3)
N9 C4 1.334(3)
N10 C4 1.340(4)
N10 H102 0.84(3)
N10 H101 0.74(3)
N11 N12 1.336(3)
N11 C8 1.357(3)
N12 N13 1.299(3)
N13 N14 1.326(3)
N13 C7 1.461(3)
N14 C8 1.340(3)
N15 C8 1.340(4)
N15 H15B 0.81(3)
N15 H15A 0.87(4)
N16 N19 1.336(3)
N16 C5 1.349(3)
N17 N19 1.295(3)
N17 N18 1.329(3)
N17 C6 1.460(3)
N18 C5 1.329(3)
N20 C5 1.350(4)
N20 H20A 0.80(3)
N20 H20B 0.79(3)
C2 H2A 0.9800
C2 H2B 0.9800
C2 H2C 0.9800
C3 H3A 0.9800
C3 H3B 0.9800
C3 H3C 0.9800
C6 H6A 0.9800
C6 H6B 0.9800
C6 H6C 0.9800
C7 H7A 0.9800
C7 H7B 0.9800
C7 H7C 0.9800
N21 N22 1.334(4)
N21 C9 1.339(4)
N22 N23 1.306(4)
N23 N24 1.332(4)
N23 C10 1.467(4)
N24 C9 1.338(4)
N25 C9 1.362(4)
N25 H25A 0.77(4)
N25 H25B 0.77(4)
C10 H10A 0.9800
C10 H10B 0.9800
C10 H10C 0.9800
Cl1 O4 1.410(3)
Cl1 O6 1.417(2)
Cl1 O5 1.437(2)
Cl1 O3 1.437(2)
Cl2 O8 1.408(2)
Cl2 O10 1.412(2)
Cl2 O9 1.429(2)
Cl2 O7 1.437(3)

loop_
_geom_hbond_atom_site_label_D
_geom_hbond_atom_site_label_H
_geom_hbond_atom_site_label_A
_geom_hbond_distance_DH
_geom_hbond_distance_HA
_geom_hbond_distance_DA
_geom_hbond_angle_DHA
_geom_hbond_site_symmetry_A
N15 H15B O2 0.81(3) 2.19(3) 2.933(4) 152(3) .
N10 H102 N9 0.84(3) 2.22(4) 3.052(4) 175(3) 2_576
N5 H5A O5 0.73(3) 2.47(3) 3.118(4) 150(3) 1_565
O1 H11 N4 0.71(3) 2.29(3) 2.989(3) 170(3) 2_575
N10 H101 O9 0.74(3) 2.38(3) 2.922(3) 131(3) 2_566
O2 H22 N21 0.74(4) 2.25(4) 2.969(4) 164(4) .
N15 H15A O5 0.87(4) 2.43(4) 3.268(4) 164(3) .
N15 H15A O6 0.87(4) 2.50(4) 3.091(4) 126(3) .
N15 H15A Cl1 0.87(4) 3.00(4) 3.774(3) 150(3) .
O1 H12 O3 0.84(4) 2.03(4) 2.855(3) 168(4) 1_565
O2 H21 O7 0.79(3) 2.08(4) 2.837(4) 162(3) 2_566
N20 H20A O6 0.80(3) 2.36(3) 2.905(4) 127(3) 2_665
N20 H20B O1 0.79(3) 2.23(3) 2.950(4) 152(3) .
N25 H25A O7 0.77(4) 2.54(4) 3.307(5) 174(4) 2_566
N25 H25B O5 0.77(4) 2.39(4) 3.135(5) 165(4) 2_566

loop_
_geom_torsion_atom_site_label_1
_geom_torsion_atom_site_label_2
_geom_torsion_atom_site_label_3
_geom_torsion_atom_site_label_4
_geom_torsion
C1 N1 N2 N3 0.5(3)
Cu01 N1 N2 N3 -178.28(16)
N1 N2 N3 N4 -0.8(3)
N1 N2 N3 C2 -179.2(2)
N2 N3 N4 C1 0.7(3)
C2 N3 N4 C1 179.1(3)
N8 N6 N7 C4 -0.4(3)
N8 N6 N7 Cu01 -170.14(16)
N7 N6 N8 N9 0.2(3)
N7 N6 N8 C3 178.2(2)
N6 N8 N9 C4 0.2(3)
C3 N8 N9 C4 -177.8(2)
C8 N11 N12 N13 -0.8(3)
Cu01 N11 N12 N13 159.92(16)
N11 N12 N13 N14 0.6(3)
N11 N12 N13 C7 -176.9(2)
N12 N13 N14 C8 -0.1(3)
C7 N13 N14 C8 177.4(2)
N19 N17 N18 C5 -0.2(3)
C6 N17 N18 C5 178.5(2)
N18 N17 N19 N16 0.5(3)
C6 N17 N19 N16 -178.2(2)
C5 N16 N19 N17 -0.6(3)
Cu01 N16 N19 N17 175.50(15)
N3 N4 C1 N5 176.3(3)
N3 N4 C1 N1 -0.4(3)
N2 N1 C1 N4 0.0(3)
Cu01 N1 C1 N4 178.3(2)
N2 N1 C1 N5 -176.7(3)
Cu01 N1 C1 N5 1.7(5)
N8 N9 C4 N10 -178.9(3)
N8 N9 C4 N7 -0.5(3)
N6 N7 C4 N9 0.6(3)
Cu01 N7 C4 N9 168.01(18)
N6 N7 C4 N10 179.0(3)
Cu01 N7 C4 N10 -13.5(4)
N17 N18 C5 N16 -0.2(3)
N17 N18 C5 N20 -176.4(3)
N19 N16 C5 N18 0.5(3)
Cu01 N16 C5 N18 -174.76(17)
N19 N16 C5 N20 176.8(2)
Cu01 N16 C5 N20 1.5(4)
N13 N14 C8 N15 176.6(3)
N13 N14 C8 N11 -0.4(3)
N12 N11 C8 N15 -176.2(3)
Cu01 N11 C8 N15 24.8(4)
N12 N11 C8 N14 0.8(3)
Cu01 N11 C8 N14 -158.23(18)
C9 N21 N22 N23 -0.1(3)
N21 N22 N23 N24 0.2(4)
N21 N22 N23 C10 -176.1(3)
N22 N23 N24 C9 -0.2(3)
C10 N23 N24 C9 176.1(3)
N23 N24 C9 N21 0.1(3)
N23 N24 C9 N25 177.5(3)
N22 N21 C9 N24 0.0(4)
N22 N21 C9 N25 -177.4(3)
